data_4100383
_journal_name_full 'Journal of the American Chemical Society'
_journal_paper_doi 10.1021/ja053740m
_journal_year 2005
_chemical_formula_moiety 'C47 H71 N O3 Ti '
_chemical_formula_sum 'C47 H71 N O3 Ti'
_chemical_formula_weight 745.98
_space_group_IT_number 36
_space_group_name_Hall 'C 2c -2'
_space_group_name_H-M_alt 'C m c 21'
_symmetry_cell_setting orthorhombic
_symmetry_Int_Tables_number 36
_symmetry_space_group_name_Hall 'C 2c -2'
_symmetry_space_group_name_H-M 'C m c 21'
_cell_angle_alpha 90
_cell_angle_beta 90
_cell_angle_gamma 90
_cell_formula_units_Z 4
_cell_length_a 18.380(6)
_cell_length_b 24.348(8)
_cell_length_c 10.254(3)
_cell_measurement_temperature 173.1
_cell_volume 4588.7(25)
_exptl_crystal_density_diffrn 1.080
_cod_original_formula_sum 'C47 H71 N O3 Ti '
_cod_database_code 4100383

loop_
_symmetry_equiv_pos_as_xyz
x,y,z
x+1/2,y+1/2,z
-x,y,z
-x+1/2,y+1/2,z
x,-y,z+1/2
x+1/2,-y+1/2,z+1/2
-x,-y,z+1/2
-x+1/2,-y+1/2,z+1/2

loop_
_atom_site_label
_atom_site_type_symbol
_atom_site_fract_x
_atom_site_fract_y
_atom_site_fract_z
_atom_site_U_iso_or_equiv
_atom_site_adp_type
_atom_site_occupancy
_atom_site_symmetry_multiplicity
_atom_site_calc_flag
_atom_site_refinement_flags
_atom_site_disorder_assembly
_atom_site_disorder_group
Ti(1) Ti 0.0000 -0.327510(10) -0.80833(7) 0.02090(9) Uani 1.00 1 d . . .
O(1) O 0.0000 -0.32385(6) -0.9887(2) 0.0252(4) Uani 1.00 1 d . . .
O(2) O -0.08304(6) -0.29068(4) -0.75503(12) 0.0242(3) Uani 1.00 1 d . . .
N(1) N 0.0000 -0.40120(8) -0.7589(2) 0.0314(5) Uani 1.00 1 d . . .
C(1) C 0.0000 -0.21711(8) -0.8962(2) 0.0188(5) Uani 1.00 1 d . . .
C(2) C 0.0000 -0.22763(8) -1.0436(2) 0.0184(5) Uani 1.00 1 d . . .
C(3) C 0.0000 -0.28310(8) -1.0817(2) 0.0220(5) Uani 1.00 1 d . . .
C(4) C 0.0000 -0.29716(9) -1.2153(2) 0.0212(5) Uani 1.00 1 d . . .
C(5) C 0.000000(10) -0.25428(9) -1.3057(2) 0.0258(5) Uani 1.00 1 d . . .
C(6) C 0.0000 -0.19875(9) -1.2695(2) 0.0251(5) Uani 1.00 1 d . . .
C(7) C 0.000000(10) -0.18631(10) -1.1360(2) 0.0216(5) Uani 1.00 1 d . . .
C(8) C -0.07114(7) -0.19801(6) -0.8347(1) 0.0189(3) Uani 1.00 1 d . . .
C(9) C -0.11066(8) -0.23831(6) -0.7674(2) 0.0215(4) Uani 1.00 1 d . . .
C(10) C -0.17865(8) -0.22504(7) -0.7118(2) 0.0253(4) Uani 1.00 1 d . . .
C(12) C -0.20111(9) -0.17064(7) -0.7203(2) 0.0283(4) Uani 1.00 1 d . . .
C(13) C -0.16035(8) -0.12949(6) -0.7812(2) 0.0288(4) Uani 1.00 1 d . . .
C(14) C -0.09579(8) -0.14478(6) -0.8408(2) 0.0230(4) Uani 1.00 1 d . . .
C(15) C 0.0000 -0.35831(9) -1.2579(3) 0.0283(6) Uani 1.00 1 d . . .
C(16) C 0.000000(10) -0.36447(11) -1.4041(3) 0.0484(8) Uani 1.00 1 d . . .
C(17) C -0.06794(12) -0.38643(9) -1.2071(2) 0.0503(6) Uani 1.00 1 d . . .
C(18) C 0.0000 -0.15298(10) -1.3727(2) 0.0277(6) Uani 1.00 1 d . . .
C(19) C 0.000000(10) -0.1752(2) -1.5079(4) 0.077(1) Uani 1.00 1 d . . .
C(20) C -0.0668(2) -0.1178(2) -1.3517(3) 0.1172(13) Uani 1.00 1 d . . .
C(21) C -0.18696(9) -0.06979(7) -0.7848(2) 0.0423(5) Uani 1.00 1 d . . .
C(22) C -0.2309(4) -0.0584(3) -0.9049(7) 0.072(2) Uiso 0.50 1 d P . .
C(23) C -0.1171(3) -0.0323(2) -0.7484(6) 0.068(1) Uiso 0.50 1 d P . .
C(24) C -0.2381(3) -0.0606(2) -0.6501(5) 0.0431(11) Uiso 0.50 1 d P . .
C(25) C -0.2558(3) -0.0678(2) -0.8918(5) 0.0382(9) Uiso 0.50 1 d P . .
C(26) C -0.1284(2) -0.0297(2) -0.8393(4) 0.0415(9) Uiso 0.50 1 d P . .
C(27) C -0.2160(3) -0.0498(2) -0.6592(5) 0.0466(12) Uiso 0.50 1 d P . .
C(28) C -0.22510(9) -0.26795(8) -0.6391(2) 0.0326(5) Uani 1.00 1 d . . .
C(29) C -0.24262(11) -0.31712(8) -0.7297(2) 0.0450(6) Uani 1.00 1 d . . .
C(30) C -0.29871(10) -0.24515(10) -0.5940(2) 0.0486(6) Uani 1.00 1 d . . .
C(31) C -0.18401(11) -0.28837(9) -0.5184(2) 0.0443(6) Uani 1.00 1 d . . .
C(32) C -0.0639(4) -0.4318(2) -0.7905(6) 0.051 Uani 0.50 1 d P . .
C(33) C -0.1065(4) -0.4501(2) -0.6686(6) 0.078 Uani 0.50 1 d P . .
C(34) C 0.0650(3) -0.4348(2) -0.7233(7) 0.054 Uani 0.50 1 d P . .
C(35) C 0.1065(4) -0.4562(3) -0.8260(6) 0.090 Uani 0.50 1 d P . .
H(1) H 0.0000 -0.2650(10) -0.872(2) 0.024(6) Uiso 1.00 1 c . . .
H(2) H 0.0000 -0.2635 -1.3978 0.0315 Uiso 1.00 1 c . . .
H(3) H 0.0000 -0.1482 -1.1087 0.0254 Uiso 1.00 1 c . . .
H(4) H -0.2471 -0.1607 -0.6805 0.0342 Uiso 1.00 1 c . . .
H(5) H -0.0673 -0.1173 -0.8866 0.0273 Uiso 1.00 1 c . . .
H(6) H 0.0000 -0.4029 -1.4291 0.0583 Uiso 1.00 1 c . . .
H(7) H -0.0427 -0.3461 -1.4389 0.0597 Uiso 1.00 1 c . . .
H(8) H -0.0696 -0.3841 -1.1127 0.0613 Uiso 1.00 1 c . . .
H(9) H -0.1102 -0.3681 -1.2436 0.0604 Uiso 1.00 1 c . . .
H(10) H -0.0680 -0.4247 -1.2334 0.0603 Uiso 1.00 1 c . . .
H(11) H -0.0431 -0.1976 -1.5207 0.092 Uiso 1.00 1 c . . .
H(12) H 0.0000 -0.1452 -1.5702 0.093 Uiso 1.00 1 c . . .
H(13) H -0.0677 -0.1025 -1.2644 0.140 Uiso 1.00 1 c . . .
H(14) H -0.0662 -0.0883 -1.4151 0.141 Uiso 1.00 1 c . . .
H(15) H -0.1098 -0.1403 -1.3651 0.141 Uiso 1.00 1 c . . .
H(16) H -0.2709 -0.3443 -0.6827 0.0542 Uiso 1.00 1 c . . .
H(17) H -0.2703 -0.3040 -0.8039 0.0539 Uiso 1.00 1 c . . .
H(18) H -0.1976 -0.3336 -0.7599 0.0543 Uiso 1.00 1 c . . .
H(19) H -0.2913 -0.2142 -0.5361 0.0574 Uiso 1.00 1 c . . .
H(20) H -0.3254 -0.2332 -0.6705 0.0589 Uiso 1.00 1 c . . .
H(21) H -0.3262 -0.2734 -0.5490 0.0582 Uiso 1.00 1 c . . .
H(22) H -0.2136 -0.3154 -0.4732 0.0536 Uiso 1.00 1 c . . .
H(23) H -0.1385 -0.3051 -0.5450 0.0539 Uiso 1.00 1 c . . .
H(24) H -0.1742 -0.2577 -0.4606 0.0535 Uiso 1.00 1 c . . .
H(25) H -0.0949 -0.4094 -0.8422 0.062 Uiso 0.50 1 c P . .
H(26) H -0.0508 -0.4637 -0.8384 0.061 Uiso 0.50 1 c P . .
H(27) H -0.1199 -0.4182 -0.6210 0.093 Uiso 0.50 1 c P . .
H(28) H -0.1489 -0.4703 -0.6911 0.093 Uiso 0.50 1 c P . .
H(29) H -0.0755 -0.4723 -0.6166 0.093 Uiso 0.50 1 c P . .
H(30) H 0.0969 -0.4117 -0.6755 0.065 Uiso 0.50 1 c P . .
H(31) H 0.0498 -0.4644 -0.6695 0.065 Uiso 0.50 1 c P . .
H(32) H 0.0756 -0.4800 -0.8741 0.107 Uiso 0.50 1 c P . .
H(33) H 0.1224 -0.4270 -0.8807 0.108 Uiso 0.50 1 c P . .
H(34) H 0.1474 -0.4761 -0.7953 0.108 Uiso 0.50 1 c P . .

loop_
_atom_site_aniso_label
_atom_site_aniso_U_11
_atom_site_aniso_U_22
_atom_site_aniso_U_33
_atom_site_aniso_U_12
_atom_site_aniso_U_13
_atom_site_aniso_U_23
Ti(1) 0.0226(2) 0.0167(2) 0.0234(2) 0.0000 0.0000 0.0021(1)
O(1) 0.0343(9) 0.0213(8) 0.0200(8) 0.0000 0.0000 -0.0001(6)
O(2) 0.0235(5) 0.0209(5) 0.0283(5) -0.0019(4) 0.0036(5) 0.0055(4)
N(1) 0.0418(11) 0.0198(9) 0.0325(10) 0.0000 0.0000 0.0069(8)
C(1) 0.0210(10) 0.0155(9) 0.0200(9) 0.0000 0.0000 0.0014(8)
C(2) 0.0164(9) 0.0202(10) 0.0186(9) 0.0000 0.0000 -0.0028(7)
C(3) 0.0195(10) 0.0221(10) 0.0244(11) 0.0000 0.0000 -0.0002(8)
C(4) 0.0204(10) 0.0216(11) 0.0218(10) 0.0000 0.0000 -0.0039(8)
C(5) 0.0247(10) 0.0318(11) 0.0208(9) 0.0000 0.0000 -0.0050(10)
C(6) 0.0234(10) 0.0303(12) 0.0215(10) 0.0000 0.0000 0.0017(8)
C(7) 0.0158(10) 0.0241(11) 0.0249(11) 0.0000 0.0000 0.0011(9)
C(8) 0.0199(6) 0.0192(7) 0.0178(7) -0.0006(5) -0.0024(5) -0.0022(5)
C(9) 0.0192(7) 0.0254(7) 0.0197(6) 0.0028(5) -0.0009(6) -0.0005(6)
C(10) 0.0206(7) 0.0333(9) 0.0221(7) -0.0002(6) 0.0010(6) -0.0010(6)
C(12) 0.0173(7) 0.0342(9) 0.0336(9) 0.0037(6) 0.0047(7) -0.0046(7)
C(13) 0.0242(8) 0.0251(8) 0.0370(10) 0.0023(6) -0.0012(7) -0.0041(7)
C(14) 0.0213(7) 0.0216(7) 0.0262(8) -0.0005(6) -0.0032(6) -0.0013(5)
C(15) 0.0308(12) 0.0248(12) 0.0293(11) 0.0000 0.0000 -0.0114(9)
C(16) 0.071(2) 0.035(2) 0.040(2) 0.0000 0.0000 -0.0174(13)
C(17) 0.0559(13) 0.0379(11) 0.0572(13) -0.0176(9) 0.0123(11) -0.0240(9)
C(18) 0.0387(13) 0.0292(11) 0.0151(10) 0.0000 0.0000 0.0083(8)
C(19) 0.148(4) 0.052(2) 0.032(2) 0.0000 0.0000 0.012(1)
C(20) 0.150(3) 0.119(3) 0.083(2) 0.090(3) 0.051(2) 0.070(2)
C(21) 0.0329(8) 0.0253(8) 0.069(1) 0.0094(7) 0.0076(9) -0.0005(9)
C(28) 0.0241(9) 0.0403(10) 0.0333(9) -0.0005(7) 0.0055(7) 0.0069(7)
C(29) 0.0366(11) 0.0418(11) 0.0564(13) -0.0157(8) -0.0010(9) 0.0106(9)
C(30) 0.0282(9) 0.063(1) 0.0542(12) 0.0034(9) 0.0184(9) 0.0172(10)
C(31) 0.0376(10) 0.061(1) 0.0345(10) 0.0023(9) 0.0086(8) 0.0137(9)
C(32) 0.075(4) 0.030(2) 0.049(3) -0.013(2) 0.022(3) 0.008(3)
C(33) 0.074(4) 0.056(3) 0.103(5) -0.029(3) 0.035(4) -0.004(3)
C(34) 0.056(3) 0.037(3) 0.070(4) 0.015(2) -0.019(3) 0.032(3)
C(35) 0.090(4) 0.083(4) 0.096(5) 0.059(3) 0.043(4) 0.025(4)

loop_
_geom_bond_atom_site_label_1
_geom_bond_atom_site_label_2
_geom_bond_distance
_geom_bond_publ_flag
_geom_bond_site_symmetry_1
_geom_bond_site_symmetry_2
Ti(1) O(1) 1.852(2) yes . .
Ti(1) O(2) 1.853(1) yes . .
Ti(1) N(1) 1.864(2) yes . .
Ti(1) H(1) 1.66(2) no . .
O(1) C(3) 1.376(3) yes . .
O(2) C(9) 1.378(2) yes . .
N(1) C(32) 1.428(6) yes . .
N(1) C(34) 1.494(6) yes . .
C(1) C(2) 1.533(3) yes . .
C(1) C(8) 1.524(2) yes . .
C(1) H(1) 1.19(2) no . .
C(2) C(3) 1.406(3) yes . .
C(2) C(7) 1.382(3) yes . .
C(3) C(4) 1.413(3) yes . .
C(4) C(5) 1.396(3) yes . .
C(4) C(15) 1.552(3) yes . .
C(5) C(6) 1.402(3) yes . .
C(6) C(7) 1.403(3) yes . .
C(6) C(18) 1.536(3) yes . .
C(8) C(9) 1.402(2) yes . .
C(8) C(14) 1.374(2) yes . .
C(9) C(10) 1.411(2) yes . .
C(10) C(12) 1.390(2) yes . .
C(10) C(28) 1.542(2) yes . .
C(12) C(13) 1.398(2) yes . .
C(13) C(14) 1.386(2) yes . .
C(13) C(21) 1.534(2) yes . .
C(15) C(16) 1.507(4) yes . .
C(15) C(17) 1.516(3) yes . .
C(18) C(19) 1.489(4) yes . .
C(18) C(20) 1.512(4) yes . .
C(21) C(22) 1.499(8) yes . .
C(21) C(23) 1.619(6) yes . .
C(21) C(24) 1.686(6) yes . .
C(21) C(25) 1.675(5) yes . .
C(21) C(26) 1.557(4) yes . .
C(21) C(27) 1.477(6) yes . .
C(22) C(25) 0.529(8) yes . .
C(23) C(26) 0.957(7) yes . .
C(24) C(27) 0.492(8) yes . .
C(28) C(29) 1.549(3) yes . .
C(28) C(30) 1.534(3) yes . .
C(28) C(31) 1.532(3) yes . .
C(32) C(33) 1.540(9) yes . .
C(34) C(35) 1.399(9) yes . .
